data_7013339
loop_
_publ_author_name
'Yamamoto, Yasuhiro'
'Sakamoto, Shinobu'
'Ohki, Yuka'
'Usuzawa, Akihiro'
'Fujita, Masanori'
'Mochida, Tomoyuki'

_publ_section_title
;
 Preparation and characterization of rhodium(iii), iridium(iii) and
 ruthenium(ii) bearing 1,3- or 1,4-dithianesElectronic supplementary
 information (ESI) available: Crystal data and ORTEP figures for 2b,
 2ab and 3c and further experimental details. See
 http://www.rsc.org/suppdata/dt/b3/b306496d/
;
_journal_issue 18
_journal_name_full 'Dalton Transactions'
_journal_page_first 3534
_journal_paper_doi 10.1039/b306496d
_journal_year 2003
_chemical_formula_sum 'C19 H33 Cl3 F6 P Rh S4'
_chemical_formula_weight 743.94
_space_group_IT_number 14
_symmetry_cell_setting monoclinic
_symmetry_Int_Tables_number 14
_symmetry_space_group_name_Hall '-P 2yn'
_symmetry_space_group_name_H-M 'P 1 21/n 1'
_audit_creation_date 'Mon Jul  7 23:38:07 2003'
_audit_creation_method 'from TEXRAY.INF file'
_cell_angle_alpha 90
_cell_angle_beta 89.59(8)
_cell_angle_gamma 90
_cell_formula_units_Z 4
_cell_length_a 12.79(2)
_cell_length_b 12.114(8)
_cell_length_c 19.49(1)
_cell_measurement_reflns_used 25
_cell_measurement_temperature 301.2
_cell_measurement_theta_max 12.5
_cell_measurement_theta_min 12.3
_cell_volume 3020(5)
_computing_cell_refinement 'MSC/AFC Diffractometer Control'
_computing_data_collection 'MSC/AFC Diffractometer Control'
_computing_data_reduction teXsan
_computing_publication_material teXsan
_computing_structure_refinement teXsan
_computing_structure_solution 'DIRDIF92 (PATTY)'
_diffrn_ambient_temperature 301.2
_diffrn_measurement_device_type 'Rigaku AFC5S'
_diffrn_measurement_method \w-2\q
_diffrn_orient_matrix_UB_11 0.06474
_diffrn_orient_matrix_UB_12 0.04249
_diffrn_orient_matrix_UB_13 -0.01166
_diffrn_orient_matrix_UB_21 0.02623
_diffrn_orient_matrix_UB_22 -0.01153
_diffrn_orient_matrix_UB_23 0.04768
_diffrn_orient_matrix_UB_31 0.03506
_diffrn_orient_matrix_UB_32 -0.06983
_diffrn_orient_matrix_UB_33 -0.01496
_diffrn_radiation_detector 'scintillation counter'
_diffrn_radiation_monochromator graphite
_diffrn_radiation_source 'Rigaku sealed tube'
_diffrn_radiation_type 'Mo K\a'
_diffrn_radiation_wavelength 0.7107
_diffrn_reflns_av_R_equivalents 0.037
_diffrn_reflns_av_sigmaI/netI 0.120
_diffrn_reflns_limit_h_max 15
_diffrn_reflns_limit_h_min 0
_diffrn_reflns_limit_k_max 0
_diffrn_reflns_limit_k_min -14
_diffrn_reflns_limit_l_max 23
_diffrn_reflns_limit_l_min -23
_diffrn_reflns_number 5874
_diffrn_reflns_reduction_process 'Lp corrections applied'
_diffrn_reflns_theta_max 25.02
_diffrn_reflns_theta_min 2.09
_diffrn_standards_decay_% -0.64
_diffrn_standards_interval_count 200
_diffrn_standards_number 3
_exptl_absorpt_coefficient_mu 1.205
_exptl_absorpt_correction_T_max 0.999
_exptl_absorpt_correction_T_min 0.854
_exptl_absorpt_correction_type psi-scan
_exptl_absorpt_process_details '(North, Phillips & Mathews, 1968)'
_exptl_crystal_colour orange
_exptl_crystal_density_diffrn 1.636
_exptl_crystal_density_method 'not measured'
_exptl_crystal_description prismatic
_exptl_crystal_F_000 1504.00
_exptl_crystal_size_max 0.700
_exptl_crystal_size_mid 0.400
_exptl_crystal_size_min 0.400
_refine_diff_density_max 2.38
_refine_diff_density_min -1.33
_refine_ls_extinction_method none
_refine_ls_goodness_of_fit_ref 2.023
_refine_ls_hydrogen_treatment noref
_refine_ls_matrix_type full
_refine_ls_number_constraints 0
_refine_ls_number_parameters 287
_refine_ls_number_reflns 2821
_refine_ls_number_restraints 0
_refine_ls_R_factor_all 0.1412
_refine_ls_R_factor_gt 0.1359
_refine_ls_shift/su_max 0.1000
_refine_ls_shift/su_mean 0.0180
_refine_ls_structure_factor_coef F
_refine_ls_weighting_details 'w = 1/[\s^2^(Fo) + 0.01000|Fo|^2^]'
_refine_ls_weighting_scheme calc
_refine_ls_wR_factor_gt 0.2156
_refine_ls_wR_factor_ref 0.2230
_reflns_number_gt 2568
_reflns_number_total 5325
_reflns_threshold_expression >4.0sigma(I)
_cod_data_source_file b306496d.txt
_cod_data_source_block afc5s.xtl_master_file_a
_cod_depositor_comments
;
The following automatic conversions were performed:
'_reflns_observed_expression' tag replaced with
'_reflns_threshold_expression' tag as specified in the replacement
file
'cod-tools/trunk/perl-scripts/inputs/replacement_tags.lst'.

'_atom_type_scat_imag'
tag replaced with '_atom_type_scat_dispersion_imag' tag as specified
in the replacement file
'cod-tools/trunk/perl-scripts/inputs/replacement_tags.lst'.

Automatic conversion script
Id: cif_correct_tags 3137 2015-03-23 15:08:43Z antanas 
;
_cod_original_cell_volume 3020(4)
_cod_original_sg_symbol_H-M 'P 21/n       '
_cod_original_formula_sum 'C19 H33 Cl3 F6 P S4 Rh '
_cod_database_code 7013339

loop_
_symmetry_equiv_pos_as_xyz
x,y,z
1/2-x,1/2+y,1/2-z
-x,-y,-z
1/2+x,1/2-y,1/2+z

loop_
_atom_site_label
_atom_site_type_symbol
_atom_site_fract_x
_atom_site_fract_y
_atom_site_fract_z
_atom_site_U_iso_or_equiv
_atom_site_adp_type
_atom_site_occupancy
_atom_site_calc_flag
_atom_site_refinement_flags
_atom_site_disorder_assembly
_atom_site_disorder_group
Rh Rh 0.2506(1) 0.6695(2) 0.1660(1) 0.0352(5) Uani 1.00 d . . .
Cl(1) Cl 0.2345(8) 0.8534(6) 0.2097(6) 0.086(3) Uani 1.00 d . . .
Cl(2) Cl 0.169(2) 0.138(2) 0.011(1) 0.203(10) Uani 1.00 d . . .
Cl(3) Cl 0.309(2) 0.088(2) -0.096(1) 0.22(1) Uani 1.00 d . . .
S(1) S 0.1215(6) 0.6011(9) 0.2449(5) 0.074(3) Uani 1.00 d . . .
S(2) S 0.0487(10) 0.592(1) 0.3891(7) 0.118(5) Uani 1.00 d . . .
S(3) S 0.3795(7) 0.659(1) 0.2539(5) 0.108(4) Uani 1.00 d . . .
S(4) S 0.541(1) 0.553(2) 0.3341(9) 0.170(8) Uani 1.00 d . . .
P P 0.7532(6) -0.0057(7) 0.3843(4) 0.054(2) Uani 1.00 d . . .
F(1) F 0.866(2) -0.042(3) 0.425(3) 0.20(2) Uani 1.00 d . . .
F(2) F 0.742(3) 0.056(3) 0.451(1) 0.19(2) Uani 1.00 d . . .
F(3) F 0.661(3) 0.041(5) 0.351(2) 0.23(2) Uani 1.00 d . . .
F(4) F 0.790(3) -0.060(3) 0.316(2) 0.19(2) Uani 1.00 d . . .
F(5) F 0.706(3) -0.112(2) 0.413(1) 0.18(1) Uani 1.00 d . . .
F(6) F 0.816(2) 0.093(2) 0.360(1) 0.13(1) Uani 1.00 d . . .
C(1) C 0.165(2) 0.669(3) 0.071(2) 0.07(1) Uani 1.00 d . . .
C(2) C 0.191(2) 0.558(3) 0.086(2) 0.058(10) Uani 1.00 d . . .
C(3) C 0.302(2) 0.547(2) 0.089(1) 0.050(8) Uani 1.00 d . . .
C(4) C 0.348(2) 0.655(2) 0.071(1) 0.058(9) Uani 1.00 d . . .
C(5) C 0.266(3) 0.730(3) 0.062(2) 0.06(1) Uani 1.00 d . . .
C(6) C 0.052(3) 0.706(3) 0.055(2) 0.08(1) Uani 1.00 d . . .
C(7) C 0.128(4) 0.457(4) 0.100(2) 0.12(2) Uani 1.00 d . . .
C(8) C 0.365(3) 0.454(4) 0.097(2) 0.11(1) Uiso 1.00 d . . .
C(9) C 0.456(3) 0.682(4) 0.055(2) 0.10(1) Uani 1.00 d . . .
C(10) C 0.257(4) 0.847(3) 0.033(2) 0.10(2) Uani 1.00 d . . .
C(11) C 0.464(3) 0.547(3) 0.246(4) 0.15(2) Uani 1.00 d . . .
C(12) C 0.616(4) 0.680(5) 0.309(3) 0.14(2) Uani 1.00 d . . .
C(13) C 0.566(8) 0.806(8) 0.301(6) 0.25(3) Uiso 1.00 d . . .
C(14) C 0.486(4) 0.755(4) 0.241(3) 0.11(1) Uiso 1.00 d . . .
C(15) C 0.151(3) 0.622(3) 0.334(2) 0.08(1) Uani 1.00 d . . .
C(16) C -0.041(3) 0.681(4) 0.364(2) 0.11(2) Uani 1.00 d . . .
C(17) C -0.090(3) 0.670(3) 0.280(3) 0.10(1) Uani 1.00 d . . .
C(18) C 0.012(2) 0.701(3) 0.231(2) 0.07(1) Uani 1.00 d . . .
C(19) C 0.241(8) 0.179(9) -0.052(6) 0.25(3) Uiso 1.00 d . . .
H(1) H 0.0515 0.7837 0.0475 0.0936 Uiso 1.00 calc . . .
H(2) H 0.0282 0.6689 0.0159 0.0936 Uiso 1.00 calc . . .
H(3) H 0.0084 0.6894 0.0935 0.0936 Uiso 1.00 calc . . .
H(4) H 0.0555 0.4739 0.0964 0.1406 Uiso 1.00 calc . . .
H(5) H 0.1455 0.4009 0.0679 0.1406 Uiso 1.00 calc . . .
H(6) H 0.1419 0.4314 0.1452 0.1406 Uiso 1.00 calc . . .
H(7) H 0.3222 0.3927 0.1091 0.1297 Uiso 1.00 calc . . .
H(8) H 0.3998 0.4390 0.0547 0.1297 Uiso 1.00 calc . . .
H(9) H 0.4146 0.4669 0.1318 0.1297 Uiso 1.00 calc . . .
H(10) H 0.4990 0.6204 0.0643 0.1160 Uiso 1.00 calc . . .
H(11) H 0.4620 0.7009 0.0075 0.1160 Uiso 1.00 calc . . .
H(12) H 0.4772 0.7432 0.0819 0.1160 Uiso 1.00 calc . . .
H(13) H 0.3245 0.8784 0.0287 0.1204 Uiso 1.00 calc . . .
H(14) H 0.2251 0.8439 -0.0111 0.1204 Uiso 1.00 calc . . .
H(15) H 0.2151 0.8903 0.0628 0.1204 Uiso 1.00 calc . . .
H(16) H 0.4260 0.4794 0.2417 0.1753 Uiso 1.00 calc . . .
H(17) H 0.5093 0.5550 0.2077 0.1753 Uiso 1.00 calc . . .
H(18) H 0.6702 0.6873 0.3416 0.1636 Uiso 1.00 calc . . .
H(19) H 0.6461 0.6639 0.2650 0.1636 Uiso 1.00 calc . . .
H(20) H 0.5320 0.8324 0.3410 0.3016 Uiso 1.00 calc . . .
H(21) H 0.6140 0.8597 0.2844 0.3016 Uiso 1.00 calc . . .
H(22) H 0.5312 0.7197 0.2090 0.1279 Uiso 1.00 calc . . .
H(23) H 0.4552 0.8178 0.2209 0.1279 Uiso 1.00 calc . . .
H(24) H 0.2086 0.5757 0.3456 0.1000 Uiso 1.00 calc . . .
H(25) H 0.1702 0.6969 0.3405 0.1000 Uiso 1.00 calc . . .
H(26) H -0.0989 0.6742 0.3940 0.1290 Uiso 1.00 calc . . .
H(27) H -0.0115 0.7526 0.3678 0.1290 Uiso 1.00 calc . . .
H(28) H -0.1134 0.5970 0.2705 0.1164 Uiso 1.00 calc . . .
H(29) H -0.1456 0.7205 0.2725 0.1164 Uiso 1.00 calc . . .
H(30) H 0.0355 0.7737 0.2422 0.0897 Uiso 1.00 calc . . .
H(31) H -0.0078 0.6994 0.1841 0.0897 Uiso 1.00 calc . . .
H(32) H 0.1961 0.2139 -0.0843 0.3003 Uiso 1.00 calc . . .
H(33) H 0.2890 0.2310 -0.0347 0.3003 Uiso 1.00 calc . . .

loop_
_atom_site_aniso_label
_atom_site_aniso_U_11
_atom_site_aniso_U_22
_atom_site_aniso_U_33
_atom_site_aniso_U_12
_atom_site_aniso_U_13
_atom_site_aniso_U_23
Rh 0.032(1) 0.033(1) 0.041(1) 0.0008(10) 0.0025(7) -0.007(1)
Cl(1) 0.111(7) 0.035(4) 0.113(8) -0.003(4) 0.016(6) -0.020(4)
Cl(2) 0.18(2) 0.20(2) 0.23(2) 0.07(1) 0.03(2) 0.07(2)
Cl(3) 0.28(2) 0.12(1) 0.26(3) 0.02(2) 0.08(2) 0.00(1)
S(1) 0.046(4) 0.110(8) 0.065(6) -0.002(5) 0.010(4) 0.012(5)
S(2) 0.095(8) 0.17(1) 0.086(8) -0.003(9) 0.025(6) 0.016(8)
S(3) 0.042(4) 0.21(1) 0.073(7) -0.007(7) 0.005(4) 0.027(8)
S(4) 0.10(1) 0.26(2) 0.15(1) -0.01(1) -0.054(10) 0.05(1)
P 0.056(5) 0.057(5) 0.050(5) -0.006(4) -0.009(4) 0.005(4)
F(1) 0.10(2) 0.12(2) 0.38(6) 0.02(2) -0.07(3) 0.00(3)
F(2) 0.37(5) 0.13(2) 0.06(2) 0.04(3) 0.03(2) -0.01(2)
F(3) 0.17(3) 0.44(7) 0.10(2) 0.03(4) -0.05(2) 0.12(3)
F(4) 0.27(4) 0.16(3) 0.15(3) -0.04(3) 0.08(3) -0.05(2)
F(5) 0.33(5) 0.13(2) 0.08(2) -0.15(3) -0.02(2) 0.02(2)
F(6) 0.18(3) 0.10(2) 0.11(2) -0.05(2) 0.05(2) -0.01(1)
C(1) 0.03(1) 0.12(3) 0.05(2) 0.05(2) 0.01(1) 0.02(2)
C(2) 0.06(2) 0.06(2) 0.05(2) 0.00(2) -0.02(1) -0.03(2)
C(3) 0.08(2) 0.05(2) 0.02(1) 0.02(1) -0.01(1) -0.01(1)
C(4) 0.08(2) 0.06(2) 0.04(2) 0.03(2) 0.02(1) 0.04(1)
C(5) 0.07(2) 0.07(2) 0.05(2) 0.01(2) -0.01(1) 0.00(2)
C(6) 0.09(2) 0.11(3) 0.04(2) 0.02(2) -0.02(2) -0.02(2)
C(7) 0.15(4) 0.10(3) 0.10(4) -0.09(3) -0.03(3) 0.00(2)
C(9) 0.07(2) 0.15(4) 0.07(3) 0.01(2) 0.01(2) -0.06(3)
C(10) 0.18(4) 0.05(2) 0.07(3) 0.04(2) 0.01(3) 0.00(2)
C(11) 0.05(2) 0.06(2) 0.33(8) -0.02(2) 0.00(3) 0.01(4)
C(12) 0.12(4) 0.16(5) 0.13(5) 0.02(4) -0.03(3) -0.03(4)
C(15) 0.07(2) 0.12(3) 0.05(2) 0.03(2) -0.03(2) -0.03(2)
C(16) 0.07(2) 0.16(5) 0.09(3) 0.02(3) 0.01(2) -0.03(3)
C(17) 0.06(2) 0.11(3) 0.13(4) -0.03(2) 0.02(2) -0.04(3)
C(18) 0.04(2) 0.13(3) 0.05(2) 0.03(2) 0.01(1) 0.02(2)

loop_
_atom_type_symbol
_atom_type_description
_atom_type_scat_dispersion_real
_atom_type_scat_dispersion_imag
_atom_type_scat_source
C C 0.003 0.002
;International Tables for Crystallography
(1992, Vol. C, Tables 4.2.6.8 and 6.1.1.1)
;
H H 0.000 0.000
;International Tables for Crystallography
(1992, Vol. C, Table 6.1.1.2)
;
Cl Cl 0.148 0.159
;International Tables for Crystallography
(1992, Vol. C, Tables 4.2.6.8 and 6.1.1.1)
;
S S 0.125 0.123
;International Tables for Crystallography
(1992, Vol. C, Tables 4.2.6.8 and 6.1.1.1)
;
P P 0.102 0.094
;International Tables for Crystallography
(1992, Vol. C, Tables 4.2.6.8 and 6.1.1.1)
;
F F 0.017 0.010
;International Tables for Crystallography
(1992, Vol. C, Tables 4.2.6.8 and 6.1.1.1)
;
Rh Rh -1.118 0.919
;International Tables for Crystallography
(1992, Vol. C, Tables 4.2.6.8 and 6.1.1.1)
;

loop_
_geom_angle_atom_site_label_1
_geom_angle_atom_site_label_2
_geom_angle_atom_site_label_3
_geom_angle
_geom_angle_site_symmetry_1
_geom_angle_site_symmetry_2
_geom_angle_site_symmetry_3
_geom_angle_publ_flag
Cl(1) Rh S(1) 92.1(4) 1_555 1_555 1_555 yes
Cl(1) Rh S(3) 81.6(5) 1_555 1_555 1_555 yes
Cl(1) Rh C(1) 105.3(10) 1_555 1_555 1_555 yes
Cl(1) Rh C(2) 142.4(9) 1_555 1_555 1_555 yes
Cl(1) Rh C(3) 153.1(8) 1_555 1_555 1_555 yes
Cl(1) Rh C(4) 114.4(8) 1_555 1_555 1_555 yes
Cl(1) Rh C(5) 91.6(9) 1_555 1_555 1_555 yes
S(1) Rh S(3) 89.8(3) 1_555 1_555 1_555 yes
S(1) Rh C(1) 101.5(8) 1_555 1_555 1_555 yes
S(1) Rh C(2) 90.3(9) 1_555 1_555 1_555 yes
S(1) Rh C(3) 113.9(8) 1_555 1_555 1_555 yes
S(1) Rh C(4) 152.1(9) 1_555 1_555 1_555 yes
S(1) Rh C(5) 140.9(9) 1_555 1_555 1_555 yes
S(3) Rh C(1) 166.3(7) 1_555 1_555 1_555 yes
S(3) Rh C(2) 136.0(9) 1_555 1_555 1_555 yes
S(3) Rh C(3) 104.3(8) 1_555 1_555 1_555 yes
S(3) Rh C(4) 102.1(8) 1_555 1_555 1_555 yes
S(3) Rh C(5) 129.2(9) 1_555 1_555 1_555 yes
C(1) Rh C(2) 37(1) 1_555 1_555 1_555 yes
C(1) Rh C(3) 64(1) 1_555 1_555 1_555 yes
C(1) Rh C(4) 64(1) 1_555 1_555 1_555 yes
C(1) Rh C(5) 40(1) 1_555 1_555 1_555 yes
C(2) Rh C(3) 37(1) 1_555 1_555 1_555 yes
C(2) Rh C(4) 63(1) 1_555 1_555 1_555 yes
C(2) Rh C(5) 64(1) 1_555 1_555 1_555 yes
C(3) Rh C(4) 38(1) 1_555 1_555 1_555 yes
C(3) Rh C(5) 64(1) 1_555 1_555 1_555 yes
C(4) Rh C(5) 36(1) 1_555 1_555 1_555 yes
Rh S(1) C(15) 115(1) 1_555 1_555 1_555 yes
Rh S(1) C(18) 101(1) 1_555 1_555 1_555 yes
C(15) S(1) C(18) 102(1) 1_555 1_555 1_555 yes
C(15) S(2) C(16) 101(2) 1_555 1_555 1_555 yes
Rh S(3) C(11) 114(2) 1_555 1_555 1_555 yes
Rh S(3) C(14) 113(1) 1_555 1_555 1_555 yes
C(11) S(3) C(14) 91(1) 1_555 1_555 1_555 yes
C(11) S(4) C(12) 93(2) 1_555 1_555 1_555 yes
F(1) P F(2) 78(2) 1_555 1_555 1_555 yes
F(1) P F(3) 172(2) 1_555 1_555 1_555 yes
F(1) P F(4) 92(2) 1_555 1_555 1_555 yes
F(1) P F(5) 86(1) 1_555 1_555 1_555 yes
F(1) P F(6) 84(1) 1_555 1_555 1_555 yes
F(2) P F(3) 96(2) 1_555 1_555 1_555 yes
F(2) P F(4) 167(2) 1_555 1_555 1_555 yes
F(2) P F(5) 94(1) 1_555 1_555 1_555 yes
F(2) P F(6) 85(1) 1_555 1_555 1_555 yes
F(3) P F(4) 91(2) 1_555 1_555 1_555 yes
F(3) P F(5) 99(2) 1_555 1_555 1_555 yes
F(3) P F(6) 89(2) 1_555 1_555 1_555 yes
F(4) P F(5) 93(1) 1_555 1_555 1_555 yes
F(4) P F(6) 85(1) 1_555 1_555 1_555 yes
F(5) P F(6) 170(2) 1_555 1_555 1_555 yes
Rh C(1) C(2) 73(1) 1_555 1_555 1_555 yes
Rh C(1) C(5) 70(1) 1_555 1_555 1_555 yes
Rh C(1) C(6) 130(2) 1_555 1_555 1_555 yes
C(2) C(1) C(5) 106(2) 1_555 1_555 1_555 yes
C(2) C(1) C(6) 122(3) 1_555 1_555 1_555 yes
C(5) C(1) C(6) 129(3) 1_555 1_555 1_555 yes
Rh C(2) C(1) 69(1) 1_555 1_555 1_555 yes
Rh C(2) C(3) 71(1) 1_555 1_555 1_555 yes
Rh C(2) C(7) 123(2) 1_555 1_555 1_555 yes
C(1) C(2) C(3) 109(2) 1_555 1_555 1_555 yes
C(1) C(2) C(7) 133(3) 1_555 1_555 1_555 yes
C(3) C(2) C(7) 116(3) 1_555 1_555 1_555 yes
Rh C(3) C(2) 71(1) 1_555 1_555 1_555 yes
Rh C(3) C(4) 71(1) 1_555 1_555 1_555 yes
Rh C(3) C(8) 129(2) 1_555 1_555 1_555 yes
C(2) C(3) C(4) 107(2) 1_555 1_555 1_555 yes
C(2) C(3) C(8) 130(3) 1_555 1_555 1_555 yes
C(4) C(3) C(8) 121(3) 1_555 1_555 1_555 yes
Rh C(4) C(3) 69(1) 1_555 1_555 1_555 yes
Rh C(4) C(5) 69(1) 1_555 1_555 1_555 yes
Rh C(4) C(9) 133(2) 1_555 1_555 1_555 yes
C(3) C(4) C(5) 107(2) 1_555 1_555 1_555 yes
C(3) C(4) C(9) 128(2) 1_555 1_555 1_555 yes
C(5) C(4) C(9) 122(3) 1_555 1_555 1_555 yes
Rh C(5) C(1) 69(1) 1_555 1_555 1_555 yes
Rh C(5) C(4) 74(1) 1_555 1_555 1_555 yes
Rh C(5) C(10) 130(2) 1_555 1_555 1_555 yes
C(1) C(5) C(4) 108(2) 1_555 1_555 1_555 yes
C(1) C(5) C(10) 115(3) 1_555 1_555 1_555 yes
C(4) C(5) C(10) 134(3) 1_555 1_555 1_555 yes
C(1) C(6) H(1) 108(3) 1_555 1_555 1_555 no
C(1) C(6) H(2) 110(3) 1_555 1_555 1_555 no
C(1) C(6) H(3) 109(2) 1_555 1_555 1_555 no
H(1) C(6) H(2) 109(3) 1_555 1_555 1_555 no
H(1) C(6) H(3) 106(3) 1_555 1_555 1_555 no
H(2) C(6) H(3) 111(4) 1_555 1_555 1_555 no
C(2) C(7) H(4) 113(4) 1_555 1_555 1_555 no
C(2) C(7) H(5) 110(3) 1_555 1_555 1_555 no
C(2) C(7) H(6) 110(3) 1_555 1_555 1_555 no
H(4) C(7) H(5) 108(3) 1_555 1_555 1_555 no
H(4) C(7) H(6) 108(4) 1_555 1_555 1_555 no
H(5) C(7) H(6) 105(4) 1_555 1_555 1_555 no
C(3) C(8) H(7) 109(3) 1_555 1_555 1_555 no
C(3) C(8) H(8) 111(4) 1_555 1_555 1_555 no
C(3) C(8) H(9) 112(4) 1_555 1_555 1_555 no
H(7) C(8) H(8) 106(4) 1_555 1_555 1_555 no
H(7) C(8) H(9) 107(4) 1_555 1_555 1_555 no
H(8) C(8) H(9) 109(4) 1_555 1_555 1_555 no
C(4) C(9) H(10) 112(4) 1_555 1_555 1_555 no
C(4) C(9) H(11) 109(3) 1_555 1_555 1_555 no
C(4) C(9) H(12) 109(2) 1_555 1_555 1_555 no
H(10) C(9) H(11) 109(3) 1_555 1_555 1_555 no
H(10) C(9) H(12) 109(3) 1_555 1_555 1_555 no
H(11) C(9) H(12) 106(4) 1_555 1_555 1_555 no
C(5) C(10) H(13) 109(3) 1_555 1_555 1_555 no
C(5) C(10) H(14) 110(3) 1_555 1_555 1_555 no
C(5) C(10) H(15) 112(3) 1_555 1_555 1_555 no
H(13) C(10) H(14) 107(4) 1_555 1_555 1_555 no
H(13) C(10) H(15) 107(3) 1_555 1_555 1_555 no
H(14) C(10) H(15) 108(4) 1_555 1_555 1_555 no
S(3) C(11) S(4) 101(3) 1_555 1_555 1_555 yes
S(3) C(11) H(16) 112(2) 1_555 1_555 1_555 no
S(3) C(11) H(17) 109(3) 1_555 1_555 1_555 no
S(4) C(11) H(16) 113(4) 1_555 1_555 1_555 no
S(4) C(11) H(17) 112(2) 1_555 1_555 1_555 no
H(16) C(11) H(17) 107(6) 1_555 1_555 1_555 no
S(4) C(12) C(13) 125(5) 1_555 1_555 1_555 yes
S(4) C(12) H(18) 109(4) 1_555 1_555 1_555 no
S(4) C(12) H(19) 110(4) 1_555 1_555 1_555 no
C(13) C(12) H(18) 101(5) 1_555 1_555 1_555 no
C(13) C(12) H(19) 101(6) 1_555 1_555 1_555 no
H(18) C(12) H(19) 106(5) 1_555 1_555 1_555 no
C(12) C(13) C(14) 87(5) 1_555 1_555 1_555 yes
C(12) C(13) H(20) 111(8) 1_555 1_555 1_555 no
C(12) C(13) H(21) 117(9) 1_555 1_555 1_555 no
C(14) C(13) H(20) 111(8) 1_555 1_555 1_555 no
C(14) C(13) H(21) 117(9) 1_555 1_555 1_555 no
H(20) C(13) H(21) 109(10) 1_555 1_555 1_555 no
S(3) C(14) C(13) 127(4) 1_555 1_555 1_555 yes
S(3) C(14) H(22) 106(3) 1_555 1_555 1_555 no
S(3) C(14) H(23) 106(3) 1_555 1_555 1_555 no
C(13) C(14) H(22) 104(5) 1_555 1_555 1_555 no
C(13) C(14) H(23) 104(5) 1_555 1_555 1_555 no
H(22) C(14) H(23) 106(4) 1_555 1_555 1_555 no
S(1) C(15) S(2) 113(1) 1_555 1_555 1_555 yes
S(1) C(15) H(24) 108(2) 1_555 1_555 1_555 no
S(1) C(15) H(25) 107(2) 1_555 1_555 1_555 no
S(2) C(15) H(24) 110(3) 1_555 1_555 1_555 no
S(2) C(15) H(25) 109(2) 1_555 1_555 1_555 no
H(24) C(15) H(25) 106(3) 1_555 1_555 1_555 no
S(2) C(16) C(17) 118(2) 1_555 1_555 1_555 yes
S(2) C(16) H(26) 109(4) 1_555 1_555 1_555 no
S(2) C(16) H(27) 108(3) 1_555 1_555 1_555 no
C(17) C(16) H(26) 107(3) 1_555 1_555 1_555 no
C(17) C(16) H(27) 105(3) 1_555 1_555 1_555 no
H(26) C(16) H(27) 106(4) 1_555 1_555 1_555 no
C(16) C(17) C(18) 103(2) 1_555 1_555 1_555 yes
C(16) C(17) H(28) 110(4) 1_555 1_555 1_555 no
C(16) C(17) H(29) 111(3) 1_555 1_555 1_555 no
C(18) C(17) H(28) 110(3) 1_555 1_555 1_555 no
C(18) C(17) H(29) 112(4) 1_555 1_555 1_555 no
H(28) C(17) H(29) 108(3) 1_555 1_555 1_555 no
S(1) C(18) C(17) 110(2) 1_555 1_555 1_555 yes
S(1) C(18) H(30) 109(2) 1_555 1_555 1_555 no
S(1) C(18) H(31) 111(2) 1_555 1_555 1_555 no
C(17) C(18) H(30) 108(2) 1_555 1_555 1_555 no
C(17) C(18) H(31) 111(2) 1_555 1_555 1_555 no
H(30) C(18) H(31) 105(3) 1_555 1_555 1_555 no
Cl(2) C(19) Cl(3) 119(6) 1_555 1_555 1_555 yes
Cl(2) C(19) H(32) 112(8) 1_555 1_555 1_555 no
Cl(2) C(19) H(33) 113(9) 1_555 1_555 1_555 no
Cl(3) C(19) H(32) 106(8) 1_555 1_555 1_555 no
Cl(3) C(19) H(33) 106(8) 1_555 1_555 1_555 no
H(32) C(19) H(33) 94(8) 1_555 1_555 1_555 no

loop_
_geom_bond_atom_site_label_1
_geom_bond_atom_site_label_2
_geom_bond_distance
_geom_bond_site_symmetry_1
_geom_bond_site_symmetry_2
_geom_bond_publ_flag
Rh Cl(1) 2.393(8) 1_555 1_555 yes
Rh S(1) 2.395(8) 1_555 1_555 yes
Rh S(3) 2.39(1) 1_555 1_555 yes
Rh C(1) 2.15(3) 1_555 1_555 yes
Rh C(2) 2.20(2) 1_555 1_555 yes
Rh C(3) 2.20(3) 1_555 1_555 yes
Rh C(4) 2.23(3) 1_555 1_555 yes
Rh C(5) 2.17(3) 1_555 1_555 yes
Cl(2) C(19) 1.6(1) 1_555 1_555 yes
Cl(3) C(19) 1.6(1) 1_555 1_555 yes
S(1) C(15) 1.80(3) 1_555 1_555 yes
S(1) C(18) 1.87(3) 1_555 1_555 yes
S(2) C(15) 1.73(4) 1_555 1_555 yes
S(2) C(16) 1.66(5) 1_555 1_555 yes
S(3) C(11) 1.74(4) 1_555 1_555 yes
S(3) C(14) 1.81(5) 1_555 1_555 yes
S(4) C(11) 1.99(7) 1_555 1_555 yes
S(4) C(12) 1.88(7) 1_555 1_555 yes
P F(1) 1.71(3) 1_555 1_555 yes
P F(2) 1.51(3) 1_555 1_555 yes
P F(3) 1.47(3) 1_555 1_555 yes
P F(4) 1.56(3) 1_555 1_555 yes
P F(5) 1.53(2) 1_555 1_555 yes
P F(6) 1.52(2) 1_555 1_555 yes
C(1) C(2) 1.41(4) 1_555 1_555 yes
C(1) C(5) 1.49(4) 1_555 1_555 yes
C(1) C(6) 1.55(4) 1_555 1_555 yes
C(2) C(3) 1.42(4) 1_555 1_555 yes
C(2) C(7) 1.50(5) 1_555 1_555 yes
C(3) C(4) 1.47(4) 1_555 1_555 yes
C(3) C(8) 1.40(5) 1_555 1_555 yes
C(4) C(5) 1.39(4) 1_555 1_555 yes
C(4) C(9) 1.45(5) 1_555 1_555 yes
C(5) C(10) 1.53(5) 1_555 1_555 yes
C(12) C(13) 1.7(1) 1_555 1_555 yes
C(13) C(14) 1.7(1) 1_555 1_555 yes
C(16) C(17) 1.76(6) 1_555 1_555 yes
C(17) C(18) 1.65(5) 1_555 1_555 yes

loop_
_geom_contact_atom_site_label_1
_geom_contact_atom_site_label_2
_geom_contact_distance
_geom_contact_site_symmetry_1
_geom_contact_site_symmetry_2
_geom_contact_publ_flag
Cl(1) C(11) 3.55(4) 1_555 2_555 ?
F(1) C(4) 3.15(6) 1_555 4_555 ?
F(1) C(9) 3.25(5) 1_555 4_555 ?
F(1) C(3) 3.29(6) 1_555 4_555 ?
F(1) C(8) 3.47(5) 1_555 2_645 ?
F(1) C(8) 3.51(7) 1_555 4_555 ?
F(1) C(9) 3.58(5) 1_555 2_645 ?
F(2) C(2) 3.04(4) 1_555 4_555 ?
F(2) C(3) 3.08(4) 1_555 4_555 ?
F(2) C(19) 3.2(1) 1_555 4_555 ?
F(2) C(7) 3.25(6) 1_555 4_555 ?
F(2) C(8) 3.26(6) 1_555 4_555 ?
F(3) C(17) 3.12(5) 1_555 2_545 ?
F(3) C(13) 3.2(1) 1_555 1_545 ?
F(3) C(18) 3.36(5) 1_555 2_545 ?
F(4) C(13) 3.3(1) 1_555 1_545 ?
F(5) C(13) 3.0(1) 1_555 1_545 ?
F(5) C(1) 3.20(4) 1_555 4_555 ?
F(5) C(5) 3.33(4) 1_555 4_555 ?
F(5) C(12) 3.43(6) 1_555 1_545 ?
F(5) C(2) 3.43(4) 1_555 4_555 ?
F(5) C(6) 3.58(5) 1_555 4_555 ?
F(6) C(19) 3.4(1) 1_555 4_555 ?
F(6) C(11) 3.53(6) 1_555 2_645 ?
F(6) C(9) 3.53(5) 1_555 2_645 ?
F(6) C(12) 3.56(6) 1_555 2_645 ?

loop_
_geom_torsion_atom_site_label_1
_geom_torsion_atom_site_label_2
_geom_torsion_atom_site_label_3
_geom_torsion_atom_site_label_4
_geom_torsion
_geom_torsion_site_symmetry_1
_geom_torsion_site_symmetry_2
_geom_torsion_site_symmetry_3
_geom_torsion_site_symmetry_4
_geom_torsion_publ_flag
Rh S(1) C(15) S(2) 170(1) 1_555 1_555 1_555 1_555 yes
Rh S(1) C(18) C(17) 178(2) 1_555 1_555 1_555 1_555 yes
Rh S(3) C(11) S(4) -171(1) 1_555 1_555 1_555 1_555 yes
Rh S(3) C(14) C(13) 156(5) 1_555 1_555 1_555 1_555 yes
Rh C(1) C(2) C(3) -59(1) 1_555 1_555 1_555 1_555 yes
Rh C(1) C(2) C(7) 117(3) 1_555 1_555 1_555 1_555 yes
Rh C(1) C(5) C(4) 64(2) 1_555 1_555 1_555 1_555 yes
Rh C(1) C(5) C(10) -126(2) 1_555 1_555 1_555 1_555 yes
Rh C(2) C(1) C(5) 62(2) 1_555 1_555 1_555 1_555 yes
Rh C(2) C(1) C(6) -127(2) 1_555 1_555 1_555 1_555 yes
Rh C(2) C(3) C(4) -63(1) 1_555 1_555 1_555 1_555 yes
Rh C(2) C(3) C(8) 127(3) 1_555 1_555 1_555 1_555 yes
Rh C(3) C(2) C(1) 58(2) 1_555 1_555 1_555 1_555 yes
Rh C(3) C(2) C(7) -118(2) 1_555 1_555 1_555 1_555 yes
Rh C(3) C(4) C(5) -58(2) 1_555 1_555 1_555 1_555 yes
Rh C(3) C(4) C(9) 129(3) 1_555 1_555 1_555 1_555 yes
Rh C(4) C(3) C(2) 62(1) 1_555 1_555 1_555 1_555 yes
Rh C(4) C(3) C(8) -126(3) 1_555 1_555 1_555 1_555 yes
Rh C(4) C(5) C(1) -61(2) 1_555 1_555 1_555 1_555 yes
Rh C(4) C(5) C(10) 132(4) 1_555 1_555 1_555 1_555 yes
Rh C(5) C(1) C(2) -64(2) 1_555 1_555 1_555 1_555 yes
Rh C(5) C(1) C(6) 126(3) 1_555 1_555 1_555 1_555 yes
Rh C(5) C(4) C(3) 58(1) 1_555 1_555 1_555 1_555 yes
Rh C(5) C(4) C(9) -128(3) 1_555 1_555 1_555 1_555 yes
Cl(1) Rh S(1) C(15) -58(1) 1_555 1_555 1_555 1_555 yes
Cl(1) Rh S(1) C(18) 50(1) 1_555 1_555 1_555 1_555 yes
Cl(1) Rh S(3) C(11) -164(1) 1_555 1_555 1_555 1_555 yes
Cl(1) Rh S(3) C(14) -61(1) 1_555 1_555 1_555 1_555 yes
Cl(1) Rh C(1) C(2) -170(1) 1_555 1_555 1_555 1_555 yes
Cl(1) Rh C(1) C(5) 73(1) 1_555 1_555 1_555 1_555 yes
Cl(1) Rh C(1) C(6) -52(3) 1_555 1_555 1_555 1_555 yes
Cl(1) Rh C(2) C(1) 14(2) 1_555 1_555 1_555 1_555 yes
Cl(1) Rh C(2) C(3) 135(1) 1_555 1_555 1_555 1_555 yes
Cl(1) Rh C(2) C(7) -114(3) 1_555 1_555 1_555 1_555 yes
Cl(1) Rh C(3) C(2) -108(2) 1_555 1_555 1_555 1_555 yes
Cl(1) Rh C(3) C(4) 8(2) 1_555 1_555 1_555 1_555 yes
Cl(1) Rh C(3) C(8) 123(3) 1_555 1_555 1_555 1_555 yes
Cl(1) Rh C(4) C(3) -176(1) 1_555 1_555 1_555 1_555 yes
Cl(1) Rh C(4) C(5) -56(2) 1_555 1_555 1_555 1_555 yes
Cl(1) Rh C(4) C(9) 59(3) 1_555 1_555 1_555 1_555 yes
Cl(1) Rh C(5) C(1) -112(1) 1_555 1_555 1_555 1_555 yes
Cl(1) Rh C(5) C(4) 130(1) 1_555 1_555 1_555 1_555 yes
Cl(1) Rh C(5) C(10) -5(3) 1_555 1_555 1_555 1_555 yes
S(1) Rh S(3) C(11) 103(1) 1_555 1_555 1_555 1_555 yes
S(1) Rh S(3) C(14) -153(1) 1_555 1_555 1_555 1_555 yes
S(1) Rh C(1) C(2) -75(1) 1_555 1_555 1_555 1_555 yes
S(1) Rh C(1) C(5) 169(1) 1_555 1_555 1_555 1_555 yes
S(1) Rh C(1) C(6) 43(3) 1_555 1_555 1_555 1_555 yes
S(1) Rh C(2) C(1) 108(1) 1_555 1_555 1_555 1_555 yes
S(1) Rh C(2) C(3) -130(1) 1_555 1_555 1_555 1_555 yes
S(1) Rh C(2) C(7) -20(3) 1_555 1_555 1_555 1_555 yes
S(1) Rh C(3) C(2) 55(1) 1_555 1_555 1_555 1_555 yes
S(1) Rh C(3) C(4) 172(1) 1_555 1_555 1_555 1_555 yes
S(1) Rh C(3) C(8) -72(3) 1_555 1_555 1_555 1_555 yes
S(1) Rh C(4) C(3) -15(2) 1_555 1_555 1_555 1_555 yes
S(1) Rh C(4) C(5) 104(2) 1_555 1_555 1_555 1_555 yes
S(1) Rh C(4) C(9) -140(3) 1_555 1_555 1_555 1_555 yes
S(1) Rh C(5) C(1) -16(2) 1_555 1_555 1_555 1_555 yes
S(1) Rh C(5) C(4) -133(1) 1_555 1_555 1_555 1_555 yes
S(1) Rh C(5) C(10) 89(3) 1_555 1_555 1_555 1_555 yes
S(1) C(15) S(2) C(16) -61(2) 1_555 1_555 1_555 1_555 yes
S(1) C(18) C(17) C(16) 61(3) 1_555 1_555 1_555 1_555 yes
S(2) C(15) S(1) C(18) 61(2) 1_555 1_555 1_555 1_555 yes
S(2) C(16) C(17) C(18) -66(4) 1_555 1_555 1_555 1_555 yes
S(3) Rh S(1) C(15) 22(1) 1_555 1_555 1_555 1_555 yes
S(3) Rh S(1) C(18) 132(1) 1_555 1_555 1_555 1_555 yes
S(3) Rh C(1) C(2) 70(5) 1_555 1_555 1_555 1_555 yes
S(3) Rh C(1) C(5) -45(5) 1_555 1_555 1_555 1_555 yes
S(3) Rh C(1) C(6) -171(3) 1_555 1_555 1_555 1_555 yes
S(3) Rh C(2) C(1) -161(1) 1_555 1_555 1_555 1_555 yes
S(3) Rh C(2) C(3) -40(2) 1_555 1_555 1_555 1_555 yes
S(3) Rh C(2) C(7) 69(3) 1_555 1_555 1_555 1_555 yes
S(3) Rh C(3) C(2) 152(1) 1_555 1_555 1_555 1_555 yes
S(3) Rh C(3) C(4) -91(1) 1_555 1_555 1_555 1_555 yes
S(3) Rh C(3) C(8) 24(3) 1_555 1_555 1_555 1_555 yes
S(3) Rh C(4) C(3) 97(1) 1_555 1_555 1_555 1_555 yes
S(3) Rh C(4) C(5) -142(1) 1_555 1_555 1_555 1_555 yes
S(3) Rh C(4) C(9) -26(3) 1_555 1_555 1_555 1_555 yes
S(3) Rh C(5) C(1) 167(1) 1_555 1_555 1_555 1_555 yes
S(3) Rh C(5) C(4) 50(2) 1_555 1_555 1_555 1_555 yes
S(3) Rh C(5) C(10) -86(3) 1_555 1_555 1_555 1_555 yes
S(3) C(11) S(4) C(12) -71(2) 1_555 1_555 1_555 1_555 yes
S(3) C(14) C(13) C(12) 68(6) 1_555 1_555 1_555 1_555 yes
S(4) C(11) S(3) C(14) 72(2) 1_555 1_555 1_555 1_555 yes
S(4) C(12) C(13) C(14) -59(7) 1_555 1_555 1_555 1_555 yes
C(1) Rh S(1) C(15) -164(1) 1_555 1_555 1_555 1_555 yes
C(1) Rh S(1) C(18) -55(1) 1_555 1_555 1_555 1_555 yes
C(1) Rh S(3) C(11) -42(5) 1_555 1_555 1_555 1_555 yes
C(1) Rh S(3) C(14) 59(5) 1_555 1_555 1_555 1_555 yes
C(1) Rh C(2) C(3) 120(2) 1_555 1_555 1_555 1_555 yes
C(1) Rh C(2) C(7) -129(3) 1_555 1_555 1_555 1_555 yes
C(1) Rh C(3) C(2) -35(1) 1_555 1_555 1_555 1_555 yes
C(1) Rh C(3) C(4) 80(1) 1_555 1_555 1_555 1_555 yes
C(1) Rh C(3) C(8) -163(3) 1_555 1_555 1_555 1_555 yes
C(1) Rh C(4) C(3) -80(1) 1_555 1_555 1_555 1_555 yes
C(1) Rh C(4) C(5) 39(2) 1_555 1_555 1_555 1_555 yes
C(1) Rh C(4) C(9) 155(3) 1_555 1_555 1_555 1_555 yes
C(1) Rh C(5) C(4) -117(2) 1_555 1_555 1_555 1_555 yes
C(1) Rh C(5) C(10) 106(4) 1_555 1_555 1_555 1_555 yes
C(1) C(2) Rh C(3) -120(2) 1_555 1_555 1_555 1_555 yes
C(1) C(2) Rh C(4) -81(1) 1_555 1_555 1_555 1_555 yes
C(1) C(2) Rh C(5) -40(1) 1_555 1_555 1_555 1_555 yes
C(1) C(2) C(3) C(4) -4(3) 1_555 1_555 1_555 1_555 yes
C(1) C(2) C(3) C(8) -174(3) 1_555 1_555 1_555 1_555 yes
C(1) C(5) Rh C(2) 37(1) 1_555 1_555 1_555 1_555 yes
C(1) C(5) Rh C(3) 79(1) 1_555 1_555 1_555 1_555 yes
C(1) C(5) Rh C(4) 117(2) 1_555 1_555 1_555 1_555 yes
C(1) C(5) C(4) C(3) -2(3) 1_555 1_555 1_555 1_555 yes
C(1) C(5) C(4) C(9) 170(2) 1_555 1_555 1_555 1_555 yes
C(2) Rh S(1) C(15) 158(1) 1_555 1_555 1_555 1_555 yes
C(2) Rh S(1) C(18) -91(1) 1_555 1_555 1_555 1_555 yes
C(2) Rh S(3) C(11) 13(2) 1_555 1_555 1_555 1_555 yes
C(2) Rh S(3) C(14) 115(2) 1_555 1_555 1_555 1_555 yes
C(2) Rh C(1) C(5) -115(2) 1_555 1_555 1_555 1_555 yes
C(2) Rh C(1) C(6) 118(4) 1_555 1_555 1_555 1_555 yes
C(2) Rh C(3) C(4) 116(2) 1_555 1_555 1_555 1_555 yes
C(2) Rh C(3) C(8) -127(4) 1_555 1_555 1_555 1_555 yes
C(2) Rh C(4) C(3) -37(1) 1_555 1_555 1_555 1_555 yes
C(2) Rh C(4) C(5) 81(2) 1_555 1_555 1_555 1_555 yes
C(2) Rh C(4) C(9) -162(3) 1_555 1_555 1_555 1_555 yes
C(2) Rh C(5) C(4) -79(2) 1_555 1_555 1_555 1_555 yes
C(2) Rh C(5) C(10) 144(3) 1_555 1_555 1_555 1_555 yes
C(2) C(1) Rh C(3) 35(1) 1_555 1_555 1_555 1_555 yes
C(2) C(1) Rh C(4) 79(1) 1_555 1_555 1_555 1_555 yes
C(2) C(1) Rh C(5) 115(2) 1_555 1_555 1_555 1_555 yes
C(2) C(1) C(5) C(4) 0(3) 1_555 1_555 1_555 1_555 yes
C(2) C(1) C(5) C(10) 169(2) 1_555 1_555 1_555 1_555 yes
C(2) C(3) Rh C(4) -116(2) 1_555 1_555 1_555 1_555 yes
C(2) C(3) Rh C(5) -80(1) 1_555 1_555 1_555 1_555 yes
C(2) C(3) C(4) C(5) 4(3) 1_555 1_555 1_555 1_555 yes
C(2) C(3) C(4) C(9) -167(3) 1_555 1_555 1_555 1_555 yes
C(3) Rh S(1) C(15) 128(1) 1_555 1_555 1_555 1_555 yes
C(3) Rh S(1) C(18) -122(1) 1_555 1_555 1_555 1_555 yes
C(3) Rh S(3) C(11) -11(2) 1_555 1_555 1_555 1_555 yes
C(3) Rh S(3) C(14) 91(1) 1_555 1_555 1_555 1_555 yes
C(3) Rh C(1) C(5) -79(1) 1_555 1_555 1_555 1_555 yes
C(3) Rh C(1) C(6) 154(3) 1_555 1_555 1_555 1_555 yes
C(3) Rh C(2) C(7) 110(3) 1_555 1_555 1_555 1_555 yes
C(3) Rh C(4) C(5) 119(2) 1_555 1_555 1_555 1_555 yes
C(3) Rh C(4) C(9) -124(3) 1_555 1_555 1_555 1_555 yes
C(3) Rh C(5) C(4) -37(1) 1_555 1_555 1_555 1_555 yes
C(3) Rh C(5) C(10) -173(4) 1_555 1_555 1_555 1_555 yes
C(3) C(2) Rh C(4) 38(1) 1_555 1_555 1_555 1_555 yes
C(3) C(2) Rh C(5) 80(1) 1_555 1_555 1_555 1_555 yes
C(3) C(2) C(1) C(5) 3(3) 1_555 1_555 1_555 1_555 yes
C(3) C(2) C(1) C(6) 172(2) 1_555 1_555 1_555 1_555 yes
C(3) C(4) Rh C(5) -119(2) 1_555 1_555 1_555 1_555 yes
C(3) C(4) C(5) C(10) -169(3) 1_555 1_555 1_555 1_555 yes
C(4) Rh S(1) C(15) 138(1) 1_555 1_555 1_555 1_555 yes
C(4) Rh S(1) C(18) -111(1) 1_555 1_555 1_555 1_555 yes
C(4) Rh S(3) C(11) -51(2) 1_555 1_555 1_555 1_555 yes
C(4) Rh S(3) C(14) 51(1) 1_555 1_555 1_555 1_555 yes
C(4) Rh C(1) C(5) -36(1) 1_555 1_555 1_555 1_555 yes
C(4) Rh C(1) C(6) -162(3) 1_555 1_555 1_555 1_555 yes
C(4) Rh C(2) C(7) 149(3) 1_555 1_555 1_555 1_555 yes
C(4) Rh C(3) C(8) 115(3) 1_555 1_555 1_555 1_555 yes
C(4) Rh C(5) C(10) -136(4) 1_555 1_555 1_555 1_555 yes
C(4) C(3) Rh C(5) 35(1) 1_555 1_555 1_555 1_555 yes
C(4) C(3) C(2) C(7) 177(2) 1_555 1_555 1_555 1_555 yes
C(4) C(5) C(1) C(6) -168(3) 1_555 1_555 1_555 1_555 yes
C(5) Rh S(1) C(15) -153(1) 1_555 1_555 1_555 1_555 yes
C(5) Rh S(1) C(18) -44(1) 1_555 1_555 1_555 1_555 yes
C(5) Rh S(3) C(11) -79(2) 1_555 1_555 1_555 1_555 yes
C(5) Rh S(3) C(14) 23(2) 1_555 1_555 1_555 1_555 yes
C(5) Rh C(1) C(6) -126(4) 1_555 1_555 1_555 1_555 yes
C(5) Rh C(2) C(7) -169(3) 1_555 1_555 1_555 1_555 yes
C(5) Rh C(3) C(8) 151(3) 1_555 1_555 1_555 1_555 yes
C(5) Rh C(4) C(9) 115(4) 1_555 1_555 1_555 1_555 yes
C(5) C(1) C(2) C(7) 180.0 1_555 1_555 1_555 1_555 yes
C(5) C(4) C(3) C(8) 175(3) 1_555 1_555 1_555 1_555 yes
C(6) C(1) C(2) C(7) -10(5) 1_555 1_555 1_555 1_555 yes
C(6) C(1) C(5) C(10) 0(4) 1_555 1_555 1_555 1_555 yes
C(7) C(2) C(3) C(8) 8(4) 1_555 1_555 1_555 1_555 yes
C(8) C(3) C(4) C(9) 3(5) 1_555 1_555 1_555 1_555 yes
C(9) C(4) C(5) C(10) 3(5) 1_555 1_555 1_555 1_555 yes
C(11) S(3) C(14) C(13) -86(5) 1_555 1_555 1_555 1_555 yes
C(11) S(4) C(12) C(13) 70(6) 1_555 1_555 1_555 1_555 yes
C(15) S(1) C(18) C(17) -62(2) 1_555 1_555 1_555 1_555 yes
C(15) S(2) C(16) C(17) 63(3) 1_555 1_555 1_555 1_555 yes
